data_2107062
loop_
_publ_author_name
'Bartl, H.'
'Catti, M.'
'Ferraris, G.'

_publ_section_title
;
 Hydrogen bonding in the cristalline state. The crystal structure of Na H2
 P O4 (H2 O) by X-ray and neutron diffraction
;
_journal_name_full 'Acta Crystallographica B (24,1968-38,1982)'
_journal_page_first 987
_journal_page_last 994
_journal_volume 32
_journal_year 1976
_chemical_formula_sum 'H6 Na O6 P'
_chemical_name_systematic 'Na (H2 P O4) (H2 O)2'
_space_group_IT_number 19
_symmetry_space_group_name_Hall 'P 2ac 2ab'
_symmetry_space_group_name_H-M 'P 21 21 21'
_cell_angle_alpha 90
_cell_angle_beta 90
_cell_angle_gamma 90
_cell_formula_units_Z 4
_cell_length_a 7.275
_cell_length_b 11.384
_cell_length_c 6.606
_cell_volume 547.100
_citation_journal_id_ASTM ACBCAR
_cod_data_source_file Bartl_ACBCAR_1976_1581.cif
_cod_data_source_block H6Na1O6P1
_cod_original_cell_volume 547.0997
_cod_original_formula_sum 'H6 Na1 O6 P1'
_cod_database_code 2107062

loop_
_symmetry_equiv_pos_as_xyz
x,y,z
-x+1/2,-y,z+1/2
x+1/2,-y+1/2,-z
-x,y+1/2,-z+1/2

loop_
_atom_site_label
_atom_site_type_symbol
_atom_site_fract_x
_atom_site_fract_y
_atom_site_fract_z
_atom_site_occupancy
_atom_site_U_iso_or_equiv
Na1 Na+1 0.3928 0.4204 0.7803 1 0.0
H6 H+1 0.075 0.39 0.995 1 0.0
H4 H+1 0.155 0.75 0.605 1 0.0
O2 O-2 0.8291 0.5853 0.8012 1 0.0
O1 O-2 0.7261 0.7819 0.9452 1 0.0
O6 O-2 0.1229 0.457 0.9732 1 0.0
H5 H+1 0 0.5 0.905 1 0.0
H1 H+1 0.425 0.645 0.97 1 0.0
P1 P+5 0.7135 0.6508 0.956 1 0.0
H3 H+1 0 0.69 0.655 1 0.0
O4 O-2 0.7765 0.6142 1.1756 1 0.0
O3 O-2 0.511 0.6038 0.9284 1 0.0
O5 O-2 0.0453 0.7229 0.5454 1 0.0
H2 H+1 0.75 0.535 1.215 1 0.0
